data_4309660
loop_
_publ_author_name
'Jes\'us Morales-Ju\'arez'
'Raymundo Cea-Olivares'
'M\'onica M. Moya-Cabrera'
'Vojtech Jancik'
'Ver\'onica Garc\'ia-Montalvo'
'Rub\'en A. Toscano'

_publ_section_title
;
Oxidative Degradation of Ethers Promoted by Strontium and Barium
Tetraphenylimidodiphosphinates
;
_journal_name_full 'Inorganic Chemistry'
_journal_page_first 6924
_journal_page_last 6926
_journal_paper_doi 10.1021/ic050724h
_journal_volume 44
_journal_year 2005
_chemical_formula_sum 'C104 H96 Ba2 N4 O14 P8'
_chemical_formula_weight 2148.29
_chemical_name_systematic
; 
catena-Poly[bis(\m-(4-hydroxy-butyric acid-O,O")-bis(\m~2~-
(tetraphenylimidophosphinato-O,O,O'))-(tetraphenylimidophosphinato-
O,O')-dibarium  
;
_space_group_IT_number 2
_symmetry_cell_setting triclinic
_symmetry_space_group_name_Hall '-P 1'
_symmetry_space_group_name_H-M 'P -1'
_atom_sites_solution_hydrogens geom
_atom_sites_solution_primary direct
_atom_sites_solution_secondary difmap
_audit_creation_method SHELXL-97
_cell_angle_alpha 109.106(2)
_cell_angle_beta 98.516(2)
_cell_angle_gamma 106.300(1)
_cell_formula_units_Z 1
_cell_length_a 10.678(1)
_cell_length_b 14.646(1)
_cell_length_c 18.326(1)
_cell_measurement_reflns_used 9346
_cell_measurement_temperature 293(2)
_cell_measurement_theta_max 31.00
_cell_measurement_theta_min 2.33
_cell_volume 2506.7(3)
_computing_cell_refinement 'SMART V 5.625 (Bruker, 1999)'
_computing_data_collection 'SMART V 5.625 (Bruker, 1999)'
_computing_data_reduction 'SAINT V 6.23C (Bruker, 1999)'
_computing_molecular_graphics 'SHELXTL V 6.10 (Bruker, 1999)'
_computing_publication_material 'SHELXTL V 6.10 (Bruker, 1999)'
_computing_structure_refinement 'SHELXTL V 6.10 (Bruker, 1999)'
_computing_structure_solution 'SHELXTL V 6.10 (Bruker, 1999)'
_diffrn_ambient_temperature 293(2)
_diffrn_detector_area_resol_mean 0.661
_diffrn_measured_fraction_theta_full 0.967
_diffrn_measured_fraction_theta_max 0.967
_diffrn_measurement_device_type 'Bruker Smart Apex CCD diffractometer'
_diffrn_measurement_method '\y and \w-scans'
_diffrn_radiation_monochromator graphite
_diffrn_radiation_source 'fine-focus sealed tube'
_diffrn_radiation_type MoK\a
_diffrn_radiation_wavelength 0.71073
_diffrn_reflns_av_R_equivalents 0.0803
_diffrn_reflns_av_sigmaI/netI 0.0952
_diffrn_reflns_limit_h_max 16
_diffrn_reflns_limit_h_min -16
_diffrn_reflns_limit_k_max 22
_diffrn_reflns_limit_k_min -21
_diffrn_reflns_limit_l_max 26
_diffrn_reflns_limit_l_min -27
_diffrn_reflns_number 45840
_diffrn_reflns_theta_full 32.75
_diffrn_reflns_theta_max 32.75
_diffrn_reflns_theta_min 1.22
_diffrn_standards_decay_% 0
_exptl_absorpt_coefficient_mu 0.972
_exptl_absorpt_correction_T_max 0.8427
_exptl_absorpt_correction_T_min 0.7139
_exptl_absorpt_correction_type 'analytical: face-indexed'
_exptl_crystal_colour colorless
_exptl_crystal_density_diffrn 1.423
_exptl_crystal_density_method 'not measured'
_exptl_crystal_description block
_exptl_crystal_F_000 1092
_exptl_crystal_size_max 0.196
_exptl_crystal_size_mid 0.144
_exptl_crystal_size_min 0.110
_refine_diff_density_max 1.633
_refine_diff_density_min -0.924
_refine_diff_density_rms 0.093
_refine_ls_extinction_method none
_refine_ls_goodness_of_fit_ref 1.005
_refine_ls_hydrogen_treatment noref
_refine_ls_matrix_type full
_refine_ls_number_parameters 595
_refine_ls_number_reflns 17920
_refine_ls_number_restraints 0
_refine_ls_restrained_S_all 1.005
_refine_ls_R_factor_all 0.1562
_refine_ls_R_factor_gt 0.0591
_refine_ls_shift/su_max 0.001
_refine_ls_shift/su_mean 0.000
_refine_ls_structure_factor_coef Fsqd
_refine_ls_weighting_details 'calc w=1/[\s^2^(Fo^2^)+(0.0215P)^2^] where P=(Fo^2^+2Fc^2^)/3'
_refine_ls_weighting_scheme calc
_refine_ls_wR_factor_gt 0.0962
_refine_ls_wR_factor_ref 0.1309
_reflns_number_gt 7005
_reflns_number_total 17920
_reflns_threshold_expression >2\s(I)
_cod_data_source_file ic050724hsi20050506_081704.cif
_cod_data_source_block 03COR248
_cod_depositor_comments
;
The following automatic conversions were performed:
'_symmetry_cell_setting' value 'Triclinic' changed to 'triclinic'
according to '/home/saulius/struct/CIF-dictionaries/cif_core.dic'
dictionary named 'cif_core.dic' version 2.4.1 from 2010-06-29.

Automatic conversion script
Id: cif_fix_enum 1527 2010-12-29 10:47:43Z saulius 
;
_cod_original_cell_volume 2506.6(3)
_cod_database_code 4309660

loop_
_symmetry_equiv_pos_as_xyz
'x, y, z'
'-x, -y, -z'

loop_
_atom_site_label
_atom_site_type_symbol
_atom_site_fract_x
_atom_site_fract_y
_atom_site_fract_z
_atom_site_U_iso_or_equiv
_atom_site_adp_type
_atom_site_occupancy
_atom_site_symmetry_multiplicity
_atom_site_calc_flag
_atom_site_refinement_flags
_atom_site_disorder_assembly
_atom_site_disorder_group
Ba1 Ba 0.61249(3) 0.57091(2) 0.622303(18) 0.04853(10) Uani 1 1 d . . .
P1 P 0.45777(13) 0.27013(9) 0.50885(7) 0.0464(3) Uani 1 1 d . . .
P2 P 0.54662(15) 0.33981(10) 0.68134(8) 0.0529(4) Uani 1 1 d . . .
P3 P 0.85502(12) 0.75589(9) 0.83801(7) 0.0417(3) Uani 1 1 d . . .
P4 P 0.58768(12) 0.77369(9) 0.81418(7) 0.0429(3) Uani 1 1 d . . .
O1 O 0.4807(3) 0.3715(2) 0.49889(17) 0.0492(8) Uani 1 1 d . . .
O2 O 0.6032(4) 0.4539(2) 0.70250(19) 0.0671(11) Uani 1 1 d . . .
O3 O 0.8325(3) 0.6806(2) 0.75431(17) 0.0470(8) Uani 1 1 d . . .
O4 O 0.5358(3) 0.7068(2) 0.72695(17) 0.0506(8) Uani 1 1 d . . .
N1 N 0.4536(4) 0.2672(3) 0.5937(2) 0.0560(11) Uani 1 1 d . . .
N2 N 0.7365(4) 0.7933(3) 0.8587(2) 0.0503(10) Uani 1 1 d . . .
C1 C 0.2966(5) 0.1774(3) 0.4432(3) 0.0495(12) Uani 1 1 d . . .
C2 C 0.1978(6) 0.1273(5) 0.4711(4) 0.0812(18) Uani 1 1 d . . .
H2 H 0.2119 0.1397 0.5253 0.080 Uiso 1 1 calc R . .
C3 C 0.0752(7) 0.0570(6) 0.4161(6) 0.127(3) Uani 1 1 d . . .
H3 H 0.0072 0.0225 0.4341 0.080 Uiso 1 1 calc R . .
C4 C 0.0539(9) 0.0382(6) 0.3357(5) 0.116(3) Uani 1 1 d . . .
H4 H -0.0275 -0.0090 0.2995 0.080 Uiso 1 1 calc R . .
C5 C 0.1490(9) 0.0872(5) 0.3108(5) 0.101(3) Uani 1 1 d . . .
H5 H 0.1340 0.0752 0.2567 0.080 Uiso 1 1 calc R . .
C6 C 0.2694(6) 0.1553(4) 0.3622(3) 0.0665(16) Uani 1 1 d . . .
H6 H 0.3355 0.1880 0.3422 0.080 Uiso 1 1 calc R . .
C7 C 0.5805(6) 0.2178(4) 0.4709(3) 0.0649(15) Uani 1 1 d . . .
C8 C 0.5794(8) 0.1224(6) 0.4680(4) 0.114(3) Uani 1 1 d . . .
H8 H 0.5134 0.0846 0.4853 0.080 Uiso 1 1 calc R . .
C9 C 0.6725(11) 0.0812(8) 0.4407(6) 0.151(4) Uani 1 1 d . . .
H9 H 0.6707 0.0171 0.4400 0.080 Uiso 1 1 calc R . .
C10 C 0.7666(11) 0.1364(9) 0.4148(8) 0.186(6) Uani 1 1 d . . .
H10 H 0.8331 0.1115 0.3983 0.080 Uiso 1 1 calc R . .
C11 C 0.7649(8) 0.2270(8) 0.4127(6) 0.166(4) Uani 1 1 d . . .
H11 H 0.8265 0.2615 0.3912 0.080 Uiso 1 1 calc R . .
C12 C 0.6746(7) 0.2694(5) 0.4417(5) 0.108(3) Uani 1 1 d . . .
H12 H 0.6772 0.3333 0.4415 0.080 Uiso 1 1 calc R . .
C13 C 0.4401(5) 0.3171(4) 0.7468(3) 0.0485(12) Uani 1 1 d . . .
C14 C 0.4320(6) 0.3969(4) 0.8090(3) 0.0770(17) Uani 1 1 d . . .
H14 H 0.4833 0.4643 0.8180 0.080 Uiso 1 1 calc R . .
C15 C 0.3511(7) 0.3808(6) 0.8582(4) 0.095(2) Uani 1 1 d . . .
H15 H 0.3471 0.4372 0.8989 0.080 Uiso 1 1 calc R . .
C16 C 0.2776(7) 0.2852(6) 0.8485(4) 0.090(2) Uani 1 1 d . . .
H16 H 0.2228 0.2750 0.8823 0.080 Uiso 1 1 calc R . .
C17 C 0.2836(6) 0.2042(5) 0.7898(4) 0.085(2) Uani 1 1 d . . .
H17 H 0.2333 0.1376 0.7833 0.080 Uiso 1 1 calc R . .
C18 C 0.3645(6) 0.2187(4) 0.7382(3) 0.0720(17) Uani 1 1 d . . .
H18 H 0.3674 0.1617 0.6977 0.080 Uiso 1 1 calc R . .
C19 C 0.6829(6) 0.2954(4) 0.7038(3) 0.0612(15) Uani 1 1 d . . .
C20 C 0.6643(7) 0.1930(5) 0.6797(4) 0.097(2) Uani 1 1 d . . .
H20 H 0.5789 0.1440 0.6515 0.080 Uiso 1 1 calc R . .
C21 C 0.7707(10) 0.1614(7) 0.6968(6) 0.130(3) Uani 1 1 d . . .
H21 H 0.7569 0.0913 0.6802 0.080 Uiso 1 1 calc R . .
C22 C 0.8951(10) 0.2318(9) 0.7377(6) 0.133(4) Uani 1 1 d . . .
H22 H 0.9663 0.2094 0.7490 0.080 Uiso 1 1 calc R . .
C23 C 0.9178(9) 0.3308(8) 0.7617(5) 0.129(3) Uani 1 1 d . . .
H23 H 1.0043 0.3786 0.7891 0.080 Uiso 1 1 calc R . .
C24 C 0.8102(7) 0.3630(5) 0.7455(4) 0.095(2) Uani 1 1 d . . .
H24 H 0.8256 0.4334 0.7639 0.080 Uiso 1 1 calc R . .
C25 C 0.8968(4) 0.6993(3) 0.9080(3) 0.0431(11) Uani 1 1 d . . .
C26 C 0.8154(6) 0.6017(4) 0.8945(3) 0.0712(17) Uani 1 1 d . . .
H26 H 0.7455 0.5652 0.8478 0.080 Uiso 1 1 calc R . .
C27 C 0.8333(7) 0.5561(5) 0.9472(4) 0.095(2) Uani 1 1 d . . .
H27 H 0.7750 0.4900 0.9367 0.080 Uiso 1 1 calc R . .
C28 C 0.9372(7) 0.6077(5) 1.0157(4) 0.0813(19) Uani 1 1 d . . .
H28 H 0.9500 0.5772 1.0521 0.080 Uiso 1 1 calc R . .
C29 C 1.0215(6) 0.7043(5) 1.0299(3) 0.0700(16) Uani 1 1 d . . .
H29 H 1.0927 0.7398 1.0761 0.080 Uiso 1 1 calc R . .
C30 C 1.0023(5) 0.7501(4) 0.9763(3) 0.0561(13) Uani 1 1 d . . .
H30 H 1.0611 0.8158 0.9864 0.080 Uiso 1 1 calc R . .
C31 C 1.0037(4) 0.8664(3) 0.8604(3) 0.0414(11) Uani 1 1 d . . .
C32 C 1.1168(5) 0.8533(4) 0.8397(3) 0.0649(15) Uani 1 1 d . . .
H32 H 1.1161 0.7869 0.8136 0.080 Uiso 1 1 calc R . .
C33 C 1.2332(5) 0.9375(5) 0.8568(4) 0.0812(19) Uani 1 1 d . . .
H33 H 1.3090 0.9273 0.8414 0.080 Uiso 1 1 calc R . .
C34 C 1.2355(6) 1.0337(4) 0.8957(3) 0.0691(16) Uani 1 1 d . . .
H34 H 1.3131 1.0902 0.9072 0.080 Uiso 1 1 calc R . .
C35 C 1.1252(6) 1.0485(4) 0.9181(3) 0.0673(16) Uani 1 1 d . . .
H35 H 1.1281 1.1151 0.9457 0.080 Uiso 1 1 calc R . .
C36 C 1.0083(5) 0.9656(4) 0.9003(3) 0.0516(13) Uani 1 1 d . . .
H36 H 0.9325 0.9768 0.9152 0.080 Uiso 1 1 calc R . .
C37 C 0.4763(5) 0.7212(3) 0.8678(3) 0.0439(11) Uani 1 1 d . . .
C38 C 0.3387(5) 0.6928(4) 0.8403(3) 0.0607(14) Uani 1 1 d . . .
H38 H 0.3034 0.7010 0.7943 0.080 Uiso 1 1 calc R . .
C39 C 0.2518(5) 0.6523(4) 0.8798(4) 0.0723(17) Uani 1 1 d . . .
H39 H 0.1588 0.6325 0.8601 0.080 Uiso 1 1 calc R . .
C40 C 0.3021(7) 0.6416(4) 0.9468(4) 0.0727(17) Uani 1 1 d . . .
H40 H 0.2438 0.6155 0.9740 0.080 Uiso 1 1 calc R . .
C41 C 0.4383(6) 0.6687(4) 0.9754(3) 0.0672(16) Uani 1 1 d . . .
H41 H 0.4725 0.6604 1.0215 0.080 Uiso 1 1 calc R . .
C42 C 0.5248(5) 0.7083(3) 0.9360(3) 0.0543(13) Uani 1 1 d . . .
H42 H 0.6176 0.7266 0.9558 0.080 Uiso 1 1 calc R . .
C43 C 0.5778(5) 0.9004(3) 0.8328(3) 0.0456(12) Uani 1 1 d . . .
C44 C 0.6237(5) 0.9754(4) 0.9074(3) 0.0707(17) Uani 1 1 d . . .
H44 H 0.6568 0.9599 0.9500 0.080 Uiso 1 1 calc R . .
C45 C 0.6232(6) 1.0734(4) 0.9227(4) 0.0803(19) Uani 1 1 d . . .
H45 H 0.6555 1.1228 0.9748 0.080 Uiso 1 1 calc R . .
C46 C 0.5762(7) 1.0977(5) 0.8627(5) 0.087(2) Uani 1 1 d . . .
H46 H 0.5760 1.1642 0.8728 0.080 Uiso 1 1 calc R . .
C47 C 0.5291(7) 1.0254(5) 0.7873(5) 0.099(2) Uani 1 1 d . . .
H47 H 0.4967 1.0424 0.7454 0.080 Uiso 1 1 calc R . .
C48 C 0.5286(6) 0.9245(4) 0.7714(3) 0.0766(17) Uani 1 1 d . . .
H48 H 0.4949 0.8747 0.7195 0.080 Uiso 1 1 calc R . .
O5 O 0.8379(5) 0.5242(4) 0.5904(3) 0.1225(19) Uani 1 1 d . . .
O6 O 0.9911(4) 0.5872(3) 0.7064(3) 0.1105(16) Uani 1 1 d . . .
H6A H 0.9435 0.6210 0.7213 0.080 Uiso 1 1 calc R . .
C49 C 0.9422(8) 0.5304(6) 0.6302(4) 0.101(2) Uani 1 1 d . . .
C50 C 1.0313(8) 0.4739(8) 0.5972(5) 0.172(5) Uani 1 1 d . . .
H50A H 0.9718 0.4087 0.5553 0.080 Uiso 1 1 calc R . .
H50B H 1.0827 0.5130 0.5711 0.080 Uiso 1 1 calc R . .
C51 C 1.1231(9) 0.4511(7) 0.6439(6) 0.160(4) Uani 1 1 d . . .
H51A H 1.0731 0.3939 0.6560 0.080 Uiso 1 1 calc R . .
H51B H 1.1660 0.5102 0.6943 0.080 Uiso 1 1 calc R . .
C52 C 1.2330(9) 0.4235(10) 0.6084(6) 0.198(5) Uani 1 1 d . . .
H52A H 1.2789 0.3963 0.6412 0.080 Uiso 1 1 calc R . .
H52B H 1.1912 0.3691 0.5555 0.080 Uiso 1 1 calc R . .
O7 O 1.3309(5) 0.5071(5) 0.6019(5) 0.214(4) Uani 1 1 d . . .
H7 H 1.3710 0.5518 0.6466 0.080 Uiso 1 1 calc R . .

loop_
_atom_site_aniso_label
_atom_site_aniso_U_11
_atom_site_aniso_U_22
_atom_site_aniso_U_33
_atom_site_aniso_U_23
_atom_site_aniso_U_13
_atom_site_aniso_U_12
Ba1 0.05524(19) 0.03779(16) 0.04563(18) 0.01771(12) 0.00026(14) 0.01121(13)
P1 0.0551(8) 0.0445(7) 0.0441(8) 0.0180(6) 0.0109(6) 0.0240(6)
P2 0.0709(10) 0.0445(8) 0.0428(8) 0.0226(6) 0.0081(7) 0.0163(7)
P3 0.0350(7) 0.0422(7) 0.0464(7) 0.0162(6) 0.0074(6) 0.0140(5)
P4 0.0388(7) 0.0442(7) 0.0478(8) 0.0171(6) 0.0121(6) 0.0182(6)
O1 0.063(2) 0.0468(18) 0.0473(19) 0.0222(15) 0.0179(16) 0.0267(16)
O2 0.095(3) 0.044(2) 0.053(2) 0.0263(17) 0.006(2) 0.0084(19)
O3 0.0405(18) 0.0484(18) 0.0504(19) 0.0194(15) 0.0112(15) 0.0135(15)
O4 0.0459(19) 0.057(2) 0.052(2) 0.0217(16) 0.0129(16) 0.0227(16)
N1 0.081(3) 0.047(2) 0.041(2) 0.0238(19) 0.008(2) 0.019(2)
N2 0.037(2) 0.053(2) 0.057(3) 0.019(2) 0.0080(19) 0.0149(19)
C1 0.057(3) 0.049(3) 0.045(3) 0.021(2) 0.009(3) 0.022(2)
C2 0.071(4) 0.105(5) 0.078(4) 0.044(4) 0.027(4) 0.030(4)
C3 0.043(4) 0.129(7) 0.194(9) 0.073(7) 0.028(5) -0.001(4)
C4 0.094(7) 0.101(6) 0.101(7) 0.018(5) -0.040(5) 0.019(5)
C5 0.123(7) 0.071(5) 0.078(5) 0.025(4) -0.022(5) 0.018(5)
C6 0.086(4) 0.054(3) 0.052(3) 0.021(3) 0.007(3) 0.018(3)
C7 0.062(4) 0.060(4) 0.072(4) 0.018(3) 0.017(3) 0.031(3)
C8 0.154(8) 0.107(6) 0.125(6) 0.057(5) 0.056(6) 0.088(6)
C9 0.177(11) 0.125(8) 0.193(10) 0.052(7) 0.060(9) 0.123(8)
C10 0.127(9) 0.174(12) 0.264(15) 0.033(10) 0.068(9) 0.118(9)
C11 0.084(6) 0.139(8) 0.251(12) 0.029(8) 0.089(7) 0.038(6)
C12 0.073(5) 0.072(4) 0.169(7) 0.016(5) 0.052(5) 0.036(4)
C13 0.061(3) 0.045(3) 0.037(3) 0.019(2) 0.001(2) 0.017(3)
C14 0.098(5) 0.058(4) 0.072(4) 0.024(3) 0.027(4) 0.022(3)
C15 0.122(6) 0.091(5) 0.094(5) 0.035(4) 0.060(5) 0.053(5)
C16 0.085(5) 0.114(6) 0.082(5) 0.045(5) 0.036(4) 0.038(5)
C17 0.069(4) 0.089(5) 0.083(5) 0.046(4) 0.012(4) -0.006(4)
C18 0.093(5) 0.051(3) 0.054(3) 0.015(3) 0.005(3) 0.012(3)
C19 0.068(4) 0.073(4) 0.052(3) 0.039(3) 0.014(3) 0.022(3)
C20 0.077(5) 0.095(5) 0.142(6) 0.073(5) 0.016(4) 0.039(4)
C21 0.131(8) 0.119(7) 0.199(10) 0.100(7) 0.055(7) 0.078(6)
C22 0.091(7) 0.225(12) 0.134(8) 0.103(9) 0.027(6) 0.090(8)
C23 0.085(6) 0.166(9) 0.113(7) 0.042(7) -0.002(5) 0.041(7)
C24 0.078(5) 0.099(5) 0.089(5) 0.022(4) 0.007(4) 0.027(4)
C25 0.040(3) 0.047(3) 0.045(3) 0.018(2) 0.012(2) 0.018(2)
C26 0.084(4) 0.054(3) 0.058(4) 0.024(3) -0.003(3) 0.008(3)
C27 0.136(6) 0.063(4) 0.084(5) 0.049(4) 0.013(5) 0.017(4)
C28 0.116(6) 0.094(5) 0.064(4) 0.051(4) 0.028(4) 0.056(4)
C29 0.068(4) 0.090(5) 0.057(4) 0.034(3) 0.008(3) 0.036(4)
C30 0.052(3) 0.066(3) 0.055(3) 0.030(3) 0.014(3) 0.021(3)
C31 0.040(3) 0.041(3) 0.043(3) 0.018(2) 0.006(2) 0.014(2)
C32 0.045(3) 0.047(3) 0.100(4) 0.024(3) 0.024(3) 0.016(3)
C33 0.046(4) 0.073(4) 0.128(6) 0.040(4) 0.035(4) 0.018(3)
C34 0.063(4) 0.059(4) 0.070(4) 0.024(3) 0.018(3) 0.000(3)
C35 0.080(4) 0.039(3) 0.057(3) 0.005(3) 0.020(3) 0.000(3)
C36 0.048(3) 0.056(3) 0.044(3) 0.013(2) 0.014(2) 0.014(3)
C37 0.042(3) 0.033(2) 0.053(3) 0.012(2) 0.012(2) 0.015(2)
C38 0.047(3) 0.071(4) 0.075(4) 0.038(3) 0.019(3) 0.025(3)
C39 0.041(3) 0.067(4) 0.111(5) 0.036(4) 0.028(3) 0.014(3)
C40 0.085(5) 0.068(4) 0.094(5) 0.052(4) 0.047(4) 0.033(3)
C41 0.081(5) 0.072(4) 0.061(4) 0.037(3) 0.025(3) 0.027(3)
C42 0.056(3) 0.053(3) 0.052(3) 0.020(3) 0.011(3) 0.019(3)
C43 0.043(3) 0.052(3) 0.053(3) 0.029(3) 0.018(2) 0.022(2)
C44 0.071(4) 0.047(3) 0.078(4) 0.014(3) -0.006(3) 0.023(3)
C45 0.076(4) 0.060(4) 0.087(5) 0.016(3) 0.002(4) 0.024(3)
C46 0.097(5) 0.050(4) 0.121(6) 0.029(4) 0.056(5) 0.023(4)
C47 0.157(7) 0.109(5) 0.120(6) 0.093(5) 0.081(5) 0.099(5)
C48 0.108(5) 0.077(4) 0.067(4) 0.031(3) 0.040(4) 0.053(4)
O5 0.073(3) 0.175(5) 0.079(3) -0.004(3) 0.017(3) 0.051(3)
O6 0.089(3) 0.129(4) 0.086(3) -0.005(3) 0.003(3) 0.065(3)
C49 0.080(5) 0.136(6) 0.077(5) 0.017(5) 0.027(4) 0.053(5)
C50 0.114(7) 0.269(12) 0.093(6) -0.011(7) 0.010(5) 0.113(8)
C51 0.125(8) 0.155(8) 0.176(10) 0.026(7) 0.024(7) 0.068(7)
C52 0.104(8) 0.341(18) 0.190(10) 0.107(11) 0.066(8) 0.121(10)
O7 0.079(4) 0.132(5) 0.430(12) 0.084(6) 0.108(6) 0.043(4)

loop_
_atom_type_symbol
_atom_type_description
_atom_type_scat_dispersion_real
_atom_type_scat_dispersion_imag
_atom_type_scat_source
C C 0.0033 0.0016 'International Tables Vol C Tables 4.2.6.8 and 6.1.1.4'
H H 0.0000 0.0000 'International Tables Vol C Tables 4.2.6.8 and 6.1.1.4'
N N 0.0061 0.0033 'International Tables Vol C Tables 4.2.6.8 and 6.1.1.4'
O O 0.0106 0.0060 'International Tables Vol C Tables 4.2.6.8 and 6.1.1.4'
P P 0.1023 0.0942 'International Tables Vol C Tables 4.2.6.8 and 6.1.1.4'
Ba Ba -0.3244 2.2819 'International Tables Vol C Tables 4.2.6.8 and 6.1.1.4'

loop_
_geom_angle_atom_site_label_1
_geom_angle_atom_site_label_2
_geom_angle_atom_site_label_3
_geom_angle
_geom_angle_site_symmetry_1
_geom_angle_site_symmetry_3
_geom_angle_publ_flag
O2 Ba1 O4 94.34(10) . . ?
O2 Ba1 O3 74.96(9) . . ?
O4 Ba1 O3 74.22(9) . . ?
O2 Ba1 O1 155.62(9) . 2_666 ?
O4 Ba1 O1 90.66(9) . 2_666 ?
O3 Ba1 O1 129.24(8) . 2_666 ?
O2 Ba1 O5 84.54(15) . . ?
O4 Ba1 O5 142.55(12) . . ?
O3 Ba1 O5 69.35(11) . . ?
O1 Ba1 O5 105.59(13) 2_666 . ?
O2 Ba1 O7 83.99(18) . 1_455 ?
O4 Ba1 O7 66.66(16) . 1_455 ?
O3 Ba1 O7 133.64(19) . 1_455 ?
O1 Ba1 O7 76.14(18) 2_666 1_455 ?
O5 Ba1 O7 149.44(16) . 1_455 ?
O2 Ba1 O1 78.45(9) . . ?
O4 Ba1 O1 135.75(9) . . ?
O3 Ba1 O1 141.41(9) . . ?
O1 Ba1 O1 81.34(9) 2_666 . ?
O5 Ba1 O1 80.82(12) . . ?
O7 Ba1 O1 69.17(16) 1_455 . ?
O2 Ba1 Ba1 117.37(7) . 2_666 ?
O4 Ba1 Ba1 119.03(6) . 2_666 ?
O3 Ba1 Ba1 158.97(6) . 2_666 ?
O1 Ba1 Ba1 41.26(6) 2_666 2_666 ?
O5 Ba1 Ba1 93.93(10) . 2_666 ?
O7 Ba1 Ba1 66.84(18) 1_455 2_666 ?
O1 Ba1 Ba1 40.08(6) . 2_666 ?
O1 P1 N1 118.92(19) . . ?
O1 P1 C1 109.4(2) . . ?
N1 P1 C1 104.5(2) . . ?
O1 P1 C7 107.7(2) . . ?
N1 P1 C7 111.1(2) . . ?
C1 P1 C7 104.2(2) . . ?
O2 P2 N1 118.64(19) . . ?
O2 P2 C19 109.1(2) . . ?
N1 P2 C19 109.5(2) . . ?
O2 P2 C13 108.1(2) . . ?
N1 P2 C13 104.6(2) . . ?
C19 P2 C13 106.1(2) . . ?
O3 P3 N2 117.86(19) . . ?
O3 P3 C31 108.5(2) . . ?
N2 P3 C31 109.2(2) . . ?
O3 P3 C25 109.03(19) . . ?
N2 P3 C25 106.6(2) . . ?
C31 P3 C25 104.9(2) . . ?
O4 P4 N2 118.7(2) . . ?
O4 P4 C43 110.8(2) . . ?
N2 P4 C43 105.7(2) . . ?
O4 P4 C37 109.24(19) . . ?
N2 P4 C37 107.2(2) . . ?
C43 P4 C37 104.1(2) . . ?
P1 O1 Ba1 134.86(16) . 2_666 ?
P1 O1 Ba1 125.86(16) . . ?
Ba1 O1 Ba1 98.66(9) 2_666 . ?
P2 O2 Ba1 134.67(18) . . ?
P3 O3 Ba1 134.61(17) . . ?
P4 O4 Ba1 135.52(17) . . ?
P1 N1 P2 132.8(3) . . ?
P3 N2 P4 137.2(3) . . ?
C2 C1 C6 117.8(5) . . ?
C2 C1 P1 122.2(4) . . ?
C6 C1 P1 119.9(4) . . ?
C1 C2 C3 118.5(6) . . ?
C4 C3 C2 120.9(7) . . ?
C5 C4 C3 119.3(8) . . ?
C4 C5 C6 121.5(8) . . ?
C5 C6 C1 121.9(6) . . ?
C12 C7 C8 117.5(6) . . ?
C12 C7 P1 121.6(5) . . ?
C8 C7 P1 120.9(6) . . ?
C9 C8 C7 122.3(8) . . ?
C10 C9 C8 118.2(10) . . ?
C11 C10 C9 120.5(10) . . ?
C10 C11 C12 121.3(10) . . ?
C7 C12 C11 120.0(8) . . ?
C14 C13 C18 115.9(5) . . ?
C14 C13 P2 121.9(4) . . ?
C18 C13 P2 122.2(4) . . ?
C15 C14 C13 122.4(6) . . ?
C16 C15 C14 120.9(6) . . ?
C15 C16 C17 119.4(7) . . ?
C16 C17 C18 120.8(6) . . ?
C13 C18 C17 120.6(6) . . ?
C24 C19 C20 116.8(6) . . ?
C24 C19 P2 121.3(5) . . ?
C20 C19 P2 121.9(5) . . ?
C19 C20 C21 120.6(7) . . ?
C22 C21 C20 120.2(8) . . ?
C23 C22 C21 121.4(9) . . ?
C22 C23 C24 118.7(9) . . ?
C19 C24 C23 122.4(7) . . ?
C26 C25 C30 117.6(4) . . ?
C26 C25 P3 118.3(4) . . ?
C30 C25 P3 124.0(4) . . ?
C27 C26 C25 122.3(5) . . ?
C26 C27 C28 119.9(6) . . ?
C29 C28 C27 119.1(5) . . ?
C28 C29 C30 120.6(5) . . ?
C25 C30 C29 120.5(5) . . ?
C32 C31 C36 118.2(4) . . ?
C32 C31 P3 120.1(4) . . ?
C36 C31 P3 121.6(4) . . ?
C31 C32 C33 121.2(5) . . ?
C34 C33 C32 119.7(6) . . ?
C33 C34 C35 120.2(5) . . ?
C34 C35 C36 120.7(5) . . ?
C31 C36 C35 120.0(5) . . ?
C38 C37 C42 117.8(5) . . ?
C38 C37 P4 120.1(4) . . ?
C42 C37 P4 122.1(4) . . ?
C37 C38 C39 121.2(5) . . ?
C40 C39 C38 119.7(5) . . ?
C39 C40 C41 120.4(6) . . ?
C40 C41 C42 120.0(5) . . ?
C41 C42 C37 120.9(5) . . ?
C44 C43 C48 117.8(5) . . ?
C44 C43 P4 121.3(4) . . ?
C48 C43 P4 120.8(4) . . ?
C43 C44 C45 122.6(6) . . ?
C46 C45 C44 119.9(6) . . ?
C45 C46 C47 119.7(6) . . ?
C46 C47 C48 120.6(6) . . ?
C43 C48 C47 119.5(6) . . ?
C49 O5 Ba1 135.2(5) . . ?
O5 C49 O6 124.2(7) . . ?
O5 C49 C50 123.4(7) . . ?
O6 C49 C50 112.4(7) . . ?
C51 C50 C49 123.3(8) . . ?
C50 C51 C52 116.5(9) . . ?
O7 C52 C51 114.5(10) . . ?
C52 O7 Ba1 134.7(6) . 1_655 ?

loop_
_geom_bond_atom_site_label_1
_geom_bond_atom_site_label_2
_geom_bond_distance
_geom_bond_site_symmetry_2
_geom_bond_publ_flag
Ba1 O2 2.589(3) . ?
Ba1 O4 2.682(3) . ?
Ba1 O3 2.758(3) . ?
Ba1 O1 2.771(3) 2_666 ?
Ba1 O5 2.773(5) . ?
Ba1 O7 2.814(5) 1_455 ?
Ba1 O1 2.837(3) . ?
Ba1 Ba1 4.2537(6) 2_666 ?
P1 O1 1.511(3) . ?
P1 N1 1.576(4) . ?
P1 C1 1.805(5) . ?
P1 C7 1.809(6) . ?
P2 O2 1.499(3) . ?
P2 N1 1.585(4) . ?
P2 C19 1.800(6) . ?
P2 C13 1.815(5) . ?
P3 O3 1.504(3) . ?
P3 N2 1.562(4) . ?
P3 C31 1.800(4) . ?
P3 C25 1.807(5) . ?
P4 O4 1.493(3) . ?
P4 N2 1.575(4) . ?
P4 C43 1.811(5) . ?
P4 C37 1.815(5) . ?
O1 Ba1 2.771(3) 2_666 ?
C1 C2 1.373(7) . ?
C1 C6 1.377(6) . ?
C2 C3 1.401(8) . ?
C3 C4 1.379(10) . ?
C4 C5 1.301(10) . ?
C5 C6 1.358(8) . ?
C7 C12 1.364(8) . ?
C7 C8 1.378(8) . ?
C8 C9 1.374(11) . ?
C9 C10 1.350(13) . ?
C10 C11 1.346(12) . ?
C11 C12 1.368(10) . ?
C13 C14 1.374(7) . ?
C13 C18 1.384(6) . ?
C14 C15 1.367(8) . ?
C15 C16 1.337(8) . ?
C16 C17 1.341(8) . ?
C17 C18 1.399(8) . ?
C19 C24 1.362(7) . ?
C19 C20 1.363(7) . ?
C20 C21 1.373(9) . ?
C21 C22 1.349(10) . ?
C22 C23 1.307(10) . ?
C23 C24 1.388(10) . ?
C25 C26 1.367(6) . ?
C25 C30 1.374(6) . ?
C26 C27 1.362(7) . ?
C27 C28 1.369(7) . ?
C28 C29 1.363(7) . ?
C29 C30 1.381(7) . ?
C31 C32 1.362(7) . ?
C31 C36 1.380(6) . ?
C32 C33 1.391(6) . ?
C33 C34 1.347(7) . ?
C34 C35 1.352(8) . ?
C35 C36 1.381(6) . ?
C37 C38 1.373(6) . ?
C37 C42 1.373(6) . ?
C38 C39 1.382(7) . ?
C39 C40 1.341(7) . ?
C40 C41 1.364(7) . ?
C41 C42 1.371(7) . ?
C43 C44 1.354(7) . ?
C43 C48 1.362(7) . ?
C44 C45 1.370(7) . ?
C45 C46 1.334(8) . ?
C46 C47 1.351(8) . ?
C47 C48 1.408(7) . ?
O5 C49 1.200(7) . ?
O6 C49 1.302(7) . ?
C49 C50 1.497(10) . ?
C50 C51 1.388(10) . ?
C51 C52 1.511(11) . ?
C52 O7 1.422(11) . ?
O7 Ba1 2.814(5) 1_655 ?

loop_
_geom_hbond_atom_site_label_D
_geom_hbond_atom_site_label_H
_geom_hbond_atom_site_label_A
_geom_hbond_distance_DH
_geom_hbond_distance_HA
_geom_hbond_distance_DA
_geom_hbond_angle_DHA
_geom_hbond_site_symmetry_A
O6 H6A O3 0.82 1.73 2.543(5) 173.6 .
O7 H7 O4 0.82 2.28 3.022(7) 149.8 1_655
